data_2107197
loop_
_publ_author_name
'Thomas, J.O.'

_publ_section_title
;
 Hydrogen-bond studies. LXXV. An X-ray diffraction study of normal and
 deuterated hydrazinium hydrogen oxalate, N2 H5 H C2 O4 and N2 D5 D C2 O4
;
_journal_name_full 'Acta Crystallographica B (24,1968-38,1982)'
_journal_page_first 1767
_journal_page_last 1776
_journal_volume 29
_journal_year 1973
_chemical_formula_sum 'C2 H6 N2 O4'
_chemical_name_systematic 'N2 H5 H C2 O4'
_space_group_IT_number 11
_symmetry_space_group_name_Hall '-P 2yb'
_symmetry_space_group_name_H-M 'P 1 21/m 1'
_cell_angle_alpha 90
_cell_angle_beta 102.6
_cell_angle_gamma 90
_cell_formula_units_Z 2
_cell_length_a 3.5792
_cell_length_b 13.3228
_cell_length_c 5.0965
_cell_volume 237.174
_citation_journal_id_ASTM ACBCAR
_cod_data_source_file Thomas_ACBCAR_1973_1100.cif
_cod_data_source_block C2H6N2O4
_cod_original_cell_volume 237.1736
_cod_database_code 2107197

loop_
_symmetry_equiv_pos_as_xyz
x,y,z
-x,y+1/2,-z
-x,-y,-z
x,-y-1/2,z

loop_
_atom_site_label
_atom_site_type_symbol
_atom_site_fract_x
_atom_site_fract_y
_atom_site_fract_z
_atom_site_occupancy
_atom_site_U_iso_or_equiv
N2 N-2 0.10308 0.25 0.30121 1 0.0
C1 C+3 0.61894 0.02499 0.62876 1 0.0
H1 H+1 0.222 0.198 -0.004 1 0.0
H2 H+1 0.188 0.195 0.394 1 0.0
H3 H+1 -0.126 0.25 0.251 1 0.0
O1 O-2 0.58959 0.11514 0.66648 1 0.0
N1 N-2 0.29543 0.25 0.08132 1 0.0
O2 O-2 0.83703 -0.03644 0.78385 1 0.0
H4 H+1 0.07 0.003 0.1 0.5 0.0
